data_7120745
loop_
_publ_author_name
'Aguila, David'
'Dechambenoit, Pierre'
'Rouzieres, Mathieu'
'Mathoniere, Corine'
'Clerac, Rodolphe'

_publ_section_title
;
 Direct crystallographic evidence of the reversible photo-formation and
 thermo-rupture of a coordination bond inducing spin-crossover phenomenon
;
_journal_name_full 'Chem. Commun.'
_journal_paper_doi 10.1039/C7CC06215J
_journal_year 2017
_chemical_formula_moiety 'C17 H23 Fe N7, C H4 O'
_chemical_formula_sum 'C18 H27 Fe N7 O'
_chemical_formula_weight 413.31
_space_group_crystal_system monoclinic
_space_group_IT_number 14
_space_group_name_Hall '-P 2ybc'
_space_group_name_H-M_alt 'P 1 21/c 1'
_symmetry_space_group_name_Hall '-P 2ybc'
_symmetry_space_group_name_H-M 'P 1 21/c 1'
_atom_sites_solution_hydrogens mixed
_audit_creation_method SHELXL-2014/7
_audit_update_record
;
2016-12-09 deposited with the CCDC.
2017-10-02 downloaded from the CCDC.
;
_cell_angle_alpha 90
_cell_angle_beta 94.491(7)
_cell_angle_gamma 90
_cell_formula_units_Z 4
_cell_length_a 10.8196(19)
_cell_length_b 11.5806(18)
_cell_length_c 15.777(3)
_cell_measurement_reflns_used 3834
_cell_measurement_temperature 82(2)
_cell_measurement_theta_max 25.32
_cell_measurement_theta_min 2.58
_cell_volume 1970.7(6)
_computing_cell_refinement 'Bruker SAINT'
_computing_data_collection 'Bruker APEX2'
_computing_data_reduction 'Bruker SAINT'
_computing_structure_refinement 'SHELXL-2014/7 (Sheldrick, 2014)'
_computing_structure_solution 'Bruker APEX2, intrinsic phasing'
_diffrn_ambient_temperature 82(2)
_diffrn_measured_fraction_theta_full 0.996
_diffrn_measured_fraction_theta_max 0.985
_diffrn_measurement_device_type 'Bruker APEX-II Quasar'
_diffrn_measurement_method 'phi and omega scans'
_diffrn_radiation_type MoK\a
_diffrn_radiation_wavelength 0.71073
_diffrn_reflns_av_R_equivalents 0.1521
_diffrn_reflns_av_unetI/netI 0.1246
_diffrn_reflns_Laue_measured_fraction_full 0.996
_diffrn_reflns_Laue_measured_fraction_max 0.985
_diffrn_reflns_limit_h_max 13
_diffrn_reflns_limit_h_min -10
_diffrn_reflns_limit_k_max 12
_diffrn_reflns_limit_k_min -13
_diffrn_reflns_limit_l_max 19
_diffrn_reflns_limit_l_min -19
_diffrn_reflns_number 23738
_diffrn_reflns_point_group_measured_fraction_full 0.996
_diffrn_reflns_point_group_measured_fraction_max 0.985
_diffrn_reflns_theta_full 25.242
_diffrn_reflns_theta_max 25.454
_diffrn_reflns_theta_min 1.888
_diffrn_source 'Incoatec microfocus sealed tube'
_exptl_absorpt_coefficient_mu 0.788
_exptl_absorpt_correction_T_max 0.7453
_exptl_absorpt_correction_T_min 0.6040
_exptl_absorpt_correction_type multi-scan
_exptl_absorpt_process_details SADABS
_exptl_crystal_colour purple
_exptl_crystal_density_diffrn 1.393
_exptl_crystal_description plate
_exptl_crystal_F_000 872
_exptl_crystal_size_max 0.060
_exptl_crystal_size_mid 0.060
_exptl_crystal_size_min 0.020
_refine_diff_density_max 0.763
_refine_diff_density_min -0.627
_refine_diff_density_rms 0.112
_refine_ls_extinction_method none
_refine_ls_goodness_of_fit_ref 1.012
_refine_ls_hydrogen_treatment mixed
_refine_ls_matrix_type full
_refine_ls_number_parameters 254
_refine_ls_number_reflns 3593
_refine_ls_number_restraints 2
_refine_ls_restrained_S_all 1.012
_refine_ls_R_factor_all 0.1132
_refine_ls_R_factor_gt 0.0587
_refine_ls_shift/su_max 0.009
_refine_ls_shift/su_mean 0.000
_refine_ls_structure_factor_coef Fsqd
_refine_ls_weighting_details 'w=1/[\s^2^(Fo^2^)+(0.0705P)^2^] where P=(Fo^2^+2Fc^2^)/3'
_refine_ls_weighting_scheme calc
_refine_ls_wR_factor_gt 0.1306
_refine_ls_wR_factor_ref 0.1549
_reflns_Friedel_coverage 0.000
_reflns_number_gt 2271
_reflns_number_total 3593
_reflns_threshold_expression 'I > 2\s(I)'
_cod_data_source_file c7cc06215j2.cif
_cod_data_source_block shelx_CCDC3
_cod_database_code 7120745
_shelx_shelxl_version_number 2014/7
_shelx_space_group_comment
;
The symmetry employed for this shelxl refinement is uniquely defined
by the following loop, which should always be used as a source of
symmetry information in preference to the above space-group names.
They are only intended as comments.
;
_shelx_estimated_absorpt_t_min 0.6094
_shelx_estimated_absorpt_t_max 0.7452

loop_
_space_group_symop_operation_xyz
'x, y, z'
'-x, y+1/2, -z+1/2'
'-x, -y, -z'
'x, -y-1/2, z-1/2'

loop_
_atom_site_label
_atom_site_type_symbol
_atom_site_fract_x
_atom_site_fract_y
_atom_site_fract_z
_atom_site_U_iso_or_equiv
_atom_site_adp_type
_atom_site_occupancy
_atom_site_site_symmetry_order
_atom_site_calc_flag
_atom_site_refinement_flags_posn
_atom_site_refinement_flags_adp
Fe1 Fe 0.25155(6) 0.23271(5) 0.51384(4) 0.0129(2) Uani 1 1 d . .
N1 N 0.2385(3) 0.4173(3) 0.50427(19) 0.0138(8) Uani 1 1 d . .
N5 N 0.3640(4) 0.2941(3) 0.4065(2) 0.0154(9) Uani 1 1 d . .
N2 N 0.1338(4) 0.2968(3) 0.6156(2) 0.0147(9) Uani 1 1 d . .
O1 O 0.7599(4) 0.1676(3) 0.6989(2) 0.0319(9) Uani 1 1 d . .
H1 H 0.6921 0.1769 0.6700 0.048 Uiso 1 1 calc R U
N4 N 0.3558(4) 0.0741(3) 0.4616(2) 0.0170(9) Uani 1 1 d D .
N3 N 0.1862(4) 0.0737(3) 0.5879(2) 0.0163(9) Uani 1 1 d D .
N7 N 0.5075(4) 0.2157(3) 0.6456(2) 0.0261(10) Uani 1 1 d . .
N6 N 0.0092(4) 0.1427(4) 0.3922(2) 0.0308(11) Uani 1 1 d . .
C1 C 0.3007(4) 0.4766(4) 0.4473(2) 0.0150(10) Uani 1 1 d . .
C6 C 0.1068(4) 0.4036(4) 0.6177(2) 0.0148(10) Uani 1 1 d . .
C14 C 0.3799(4) 0.4025(4) 0.3956(2) 0.0134(10) Uani 1 1 d . .
C3 C 0.2034(5) 0.6536(4) 0.4837(3) 0.0213(11) Uani 1 1 d . .
H3 H 0.1887 0.7338 0.4752 0.026 Uiso 1 1 calc R U
C5 C 0.1630(4) 0.4757(4) 0.5535(2) 0.0139(10) Uani 1 1 d . .
C4 C 0.1419(4) 0.5941(4) 0.5428(2) 0.0183(11) Uani 1 1 d . .
H4 H 0.0856 0.6331 0.5762 0.022 Uiso 1 1 calc R U
C13 C 0.4336(4) 0.2082(4) 0.3615(3) 0.0163(10) Uani 1 1 d . .
H13A H 0.5204 0.2049 0.3863 0.020 Uiso 1 1 calc R U
H13B H 0.4339 0.2291 0.3007 0.020 Uiso 1 1 calc R U
C9 C 0.1724(5) 0.1076(4) 0.6760(2) 0.0184(11) Uani 1 1 d . .
H9A H 0.2546 0.1257 0.7050 0.022 Uiso 1 1 calc R U
H9B H 0.1355 0.0433 0.7069 0.022 Uiso 1 1 calc R U
C10 C 0.2683(4) -0.0256(4) 0.5771(3) 0.0186(11) Uani 1 1 d . .
H10A H 0.2280 -0.0975 0.5947 0.022 Uiso 1 1 calc R U
H10B H 0.3468 -0.0156 0.6129 0.022 Uiso 1 1 calc R U
C16 C 0.0928(5) 0.1875(4) 0.4273(3) 0.0177(11) Uani 1 1 d . .
C11 C 0.2945(4) -0.0332(4) 0.4842(2) 0.0164(10) Uani 1 1 d . .
H11A H 0.3488 -0.1001 0.4751 0.020 Uiso 1 1 calc R U
H11B H 0.2161 -0.0432 0.4482 0.020 Uiso 1 1 calc R U
C8 C 0.0892(5) 0.2128(4) 0.6761(3) 0.0193(11) Uani 1 1 d . .
H8A H 0.0024 0.1908 0.6589 0.023 Uiso 1 1 calc R U
H8B H 0.0922 0.2468 0.7338 0.023 Uiso 1 1 calc R U
C2 C 0.2873(5) 0.5959(4) 0.4362(3) 0.0206(11) Uani 1 1 d . .
H2 H 0.3341 0.6365 0.3974 0.025 Uiso 1 1 calc R U
C12 C 0.3708(5) 0.0913(4) 0.3706(2) 0.0172(10) Uani 1 1 d . .
H12A H 0.2890 0.0903 0.3378 0.021 Uiso 1 1 calc R U
H12B H 0.4226 0.0289 0.3490 0.021 Uiso 1 1 calc R U
C7 C 0.0295(4) 0.4620(4) 0.6805(3) 0.0230(11) Uani 1 1 d . .
H7A H -0.0124 0.4034 0.7128 0.034 Uiso 1 1 calc R U
H7B H -0.0326 0.5114 0.6500 0.034 Uiso 1 1 calc R U
H7C H 0.0831 0.5091 0.7197 0.034 Uiso 1 1 calc R U
C15 C 0.4679(4) 0.4575(4) 0.3393(3) 0.0217(11) Uani 1 1 d . .
H15A H 0.4974 0.3994 0.3004 0.032 Uiso 1 1 calc R U
H15B H 0.5386 0.4896 0.3741 0.032 Uiso 1 1 calc R U
H15C H 0.4254 0.5195 0.3063 0.032 Uiso 1 1 calc R U
C17 C 0.4165(5) 0.2346(4) 0.6037(3) 0.0175(10) Uani 1 1 d . .
C18 C 0.7698(5) 0.2487(4) 0.7660(3) 0.0279(13) Uani 1 1 d . .
H18A H 0.8560 0.2524 0.7901 0.042 Uiso 1 1 calc R U
H18B H 0.7163 0.2251 0.8103 0.042 Uiso 1 1 calc R U
H18C H 0.7440 0.3250 0.7443 0.042 Uiso 1 1 calc R U
H4N H 0.436(2) 0.077(4) 0.492(2) 0.033 Uiso 1 1 d D U
H3N H 0.110(3) 0.054(4) 0.555(2) 0.033 Uiso 1 1 d D U

loop_
_atom_site_aniso_label
_atom_site_aniso_U_11
_atom_site_aniso_U_22
_atom_site_aniso_U_33
_atom_site_aniso_U_23
_atom_site_aniso_U_13
_atom_site_aniso_U_12
Fe1 0.0104(4) 0.0100(4) 0.0188(4) 0.0004(2) 0.0039(3) 0.0002(3)
N1 0.013(2) 0.0118(19) 0.0168(18) 0.0010(14) 0.0003(16) -0.0027(17)
N5 0.015(2) 0.012(2) 0.0195(19) -0.0008(14) 0.0025(16) -0.0005(17)
N2 0.012(2) 0.015(2) 0.0174(18) -0.0014(14) 0.0031(16) -0.0032(17)
O1 0.025(2) 0.032(2) 0.036(2) -0.0082(15) -0.0066(16) 0.0041(18)
N4 0.014(2) 0.017(2) 0.021(2) 0.0024(15) 0.0057(16) -0.0009(18)
N3 0.015(2) 0.013(2) 0.0220(19) 0.0001(15) 0.0034(16) 0.0033(18)
N7 0.021(3) 0.027(2) 0.030(2) 0.0018(18) 0.005(2) -0.003(2)
N6 0.023(3) 0.034(3) 0.035(2) -0.0053(19) -0.004(2) -0.001(2)
C1 0.013(3) 0.015(3) 0.017(2) -0.0005(17) 0.0004(19) 0.001(2)
C6 0.009(3) 0.014(3) 0.020(2) -0.0028(17) -0.0021(18) 0.001(2)
C14 0.010(3) 0.014(3) 0.016(2) 0.0015(17) 0.0040(18) 0.004(2)
C3 0.030(3) 0.009(2) 0.026(2) -0.0020(18) 0.003(2) 0.001(2)
C5 0.013(3) 0.011(2) 0.018(2) -0.0045(17) 0.0018(18) 0.003(2)
C4 0.020(3) 0.017(3) 0.018(2) -0.0057(18) 0.002(2) 0.003(2)
C13 0.011(3) 0.017(3) 0.022(2) 0.0013(18) 0.0074(19) 0.004(2)
C9 0.021(3) 0.013(2) 0.022(2) 0.0024(18) 0.008(2) 0.000(2)
C10 0.020(3) 0.010(2) 0.027(2) 0.0030(18) 0.007(2) 0.001(2)
C16 0.018(3) 0.017(3) 0.019(2) 0.0009(19) 0.004(2) 0.005(2)
C11 0.015(3) 0.006(2) 0.028(2) -0.0016(17) 0.004(2) 0.000(2)
C8 0.023(3) 0.012(2) 0.024(2) 0.0041(18) 0.011(2) -0.002(2)
C2 0.025(3) 0.016(3) 0.021(2) -0.0015(18) 0.002(2) -0.005(2)
C12 0.020(3) 0.011(2) 0.022(2) -0.0007(17) 0.008(2) 0.001(2)
C7 0.021(3) 0.019(3) 0.031(3) -0.0019(19) 0.013(2) 0.002(2)
C15 0.025(3) 0.017(3) 0.024(2) -0.0008(18) 0.012(2) -0.006(2)
C17 0.019(3) 0.012(2) 0.022(2) -0.0017(18) 0.010(2) -0.002(2)
C18 0.028(3) 0.036(3) 0.018(2) -0.001(2) -0.004(2) -0.002(3)

loop_
_atom_type_symbol
_atom_type_description
_atom_type_scat_dispersion_real
_atom_type_scat_dispersion_imag
_atom_type_scat_source
C C 0.0033 0.0016 'International Tables Vol C Tables 4.2.6.8 and 6.1.1.4'
H H 0.0000 0.0000 'International Tables Vol C Tables 4.2.6.8 and 6.1.1.4'
N N 0.0061 0.0033 'International Tables Vol C Tables 4.2.6.8 and 6.1.1.4'
O O 0.0106 0.0060 'International Tables Vol C Tables 4.2.6.8 and 6.1.1.4'
Fe Fe 0.3463 0.8444 'International Tables Vol C Tables 4.2.6.8 and 6.1.1.4'

loop_
_geom_angle_atom_site_label_1
_geom_angle_atom_site_label_2
_geom_angle_atom_site_label_3
_geom_angle
N1 Fe1 C16 98.71(15)
N1 Fe1 C17 94.65(15)
C16 Fe1 C17 166.64(17)
N1 Fe1 N2 71.60(12)
C16 Fe1 N2 93.69(14)
C17 Fe1 N2 90.73(14)
N1 Fe1 N5 70.88(12)
C16 Fe1 N5 92.84(14)
C17 Fe1 N5 91.30(14)
N2 Fe1 N5 142.47(13)
N1 Fe1 N3 143.57(12)
C16 Fe1 N3 82.43(15)
C17 Fe1 N3 86.98(15)
N2 Fe1 N3 71.99(12)
N5 Fe1 N3 145.54(12)
N1 Fe1 N4 142.00(12)
C16 Fe1 N4 88.19(15)
C17 Fe1 N4 81.09(14)
N2 Fe1 N4 145.60(12)
N5 Fe1 N4 71.49(12)
N3 Fe1 N4 74.25(12)
C1 N1 C5 118.9(4)
C1 N1 Fe1 121.3(3)
C5 N1 Fe1 119.8(3)
C14 N5 C13 121.5(3)
C14 N5 Fe1 119.4(3)
C13 N5 Fe1 118.2(3)
C6 N2 C8 122.6(3)
C6 N2 Fe1 118.9(3)
C8 N2 Fe1 118.5(3)
C18 O1 H1 109.5
C11 N4 C12 116.0(3)
C11 N4 Fe1 109.9(2)
C12 N4 Fe1 109.3(3)
C11 N4 H4N 108(3)
C12 N4 H4N 109(3)
Fe1 N4 H4N 103(3)
C9 N3 C10 115.3(3)
C9 N3 Fe1 108.9(3)
C10 N3 Fe1 110.6(2)
C9 N3 H3N 115(3)
C10 N3 H3N 105(3)
Fe1 N3 H3N 101(3)
N1 C1 C2 122.1(4)
N1 C1 C14 114.0(4)
C2 C1 C14 123.8(4)
N2 C6 C5 115.1(4)
N2 C6 C7 126.5(4)
C5 C6 C7 118.4(4)
N5 C14 C15 126.5(4)
N5 C14 C1 113.6(4)
C15 C14 C1 119.9(4)
C4 C3 C2 119.7(4)
C4 C3 H3 120.1
C2 C3 H3 120.1
N1 C5 C4 121.4(4)
N1 C5 C6 114.2(4)
C4 C5 C6 124.4(4)
C3 C4 C5 119.4(4)
C3 C4 H4 120.3
C5 C4 H4 120.3
N5 C13 C12 107.9(3)
N5 C13 H13A 110.1
C12 C13 H13A 110.1
N5 C13 H13B 110.1
C12 C13 H13B 110.1
H13A C13 H13B 108.4
N3 C9 C8 108.7(3)
N3 C9 H9A 110.0
C8 C9 H9A 110.0
N3 C9 H9B 110.0
C8 C9 H9B 110.0
H9A C9 H9B 108.3
N3 C10 C11 108.5(3)
N3 C10 H10A 110.0
C11 C10 H10A 110.0
N3 C10 H10B 110.0
C11 C10 H10B 110.0
H10A C10 H10B 108.4
N6 C16 Fe1 165.3(4)
N4 C11 C10 107.9(3)
N4 C11 H11A 110.1
C10 C11 H11A 110.1
N4 C11 H11B 110.1
C10 C11 H11B 110.1
H11A C11 H11B 108.4
N2 C8 C9 107.9(3)
N2 C8 H8A 110.1
C9 C8 H8A 110.1
N2 C8 H8B 110.1
C9 C8 H8B 110.1
H8A C8 H8B 108.4
C3 C2 C1 118.2(4)
C3 C2 H2 120.9
C1 C2 H2 120.9
N4 C12 C13 107.2(3)
N4 C12 H12A 110.3
C13 C12 H12A 110.3
N4 C12 H12B 110.3
C13 C12 H12B 110.3
H12A C12 H12B 108.5
C6 C7 H7A 109.5
C6 C7 H7B 109.5
H7A C7 H7B 109.5
C6 C7 H7C 109.5
H7A C7 H7C 109.5
H7B C7 H7C 109.5
C14 C15 H15A 109.5
C14 C15 H15B 109.5
H15A C15 H15B 109.5
C14 C15 H15C 109.5
H15A C15 H15C 109.5
H15B C15 H15C 109.5
N7 C17 Fe1 167.5(4)
O1 C18 H18A 109.5
O1 C18 H18B 109.5
H18A C18 H18B 109.5
O1 C18 H18C 109.5
H18A C18 H18C 109.5
H18B C18 H18C 109.5

loop_
_geom_bond_atom_site_label_1
_geom_bond_atom_site_label_2
_geom_bond_distance
Fe1 N1 2.147(4)
Fe1 C16 2.173(5)
Fe1 C17 2.191(5)
Fe1 N2 2.252(3)
Fe1 N5 2.275(3)
Fe1 N3 2.320(4)
Fe1 N4 2.339(4)
N1 C1 1.352(5)
N1 C5 1.352(5)
N5 C14 1.280(5)
N5 C13 1.464(5)
N2 C6 1.272(5)
N2 C8 1.470(5)
O1 C18 1.414(5)
O1 H1 0.8400
N4 C11 1.465(5)
N4 C12 1.471(5)
N4 H4N 0.956(19)
N3 C9 1.464(5)
N3 C10 1.471(5)
N3 H3N 0.963(19)
N7 C17 1.162(6)
N6 C16 1.147(6)
C1 C2 1.399(6)
C1 C14 1.498(6)
C6 C5 1.480(6)
C6 C7 1.506(6)
C14 C15 1.495(6)
C3 C4 1.372(6)
C3 C2 1.392(6)
C3 H3 0.9500
C5 C4 1.398(6)
C4 H4 0.9500
C13 C12 1.527(6)
C13 H13A 0.9900
C13 H13B 0.9900
C9 C8 1.515(6)
C9 H9A 0.9900
C9 H9B 0.9900
C10 C11 1.517(5)
C10 H10A 0.9900
C10 H10B 0.9900
C11 H11A 0.9900
C11 H11B 0.9900
C8 H8A 0.9900
C8 H8B 0.9900
C2 H2 0.9500
C12 H12A 0.9900
C12 H12B 0.9900
C7 H7A 0.9800
C7 H7B 0.9800
C7 H7C 0.9800
C15 H15A 0.9800
C15 H15B 0.9800
C15 H15C 0.9800
C18 H18A 0.9800
C18 H18B 0.9800
C18 H18C 0.9800
